data_4314579
loop_
_publ_author_name
'Casey R. Wade'
'Fran\,cois P. Gabba\"i'

_publ_section_title
;
 Cyanide Anion Binding by a Triarylborane at the Outer Rim of a
 Cyclometalated Ruthenium(II) Cationic Complex
;
_journal_name_full 'Inorganic Chemistry'
_journal_page_first 714
_journal_page_last 720
_journal_paper_doi 10.1021/ic9020349
_journal_volume 49
_journal_year 2010
_chemical_formula_sum 'C51 H49 B N6 O Ru'
_chemical_formula_weight 873.84
_chemical_name_systematic
; 
 ? 
;
_space_group_IT_number 78
_symmetry_cell_setting tetragonal
_symmetry_space_group_name_Hall 'P 4cw'
_symmetry_space_group_name_H-M 'P 43'
_atom_sites_solution_hydrogens geom
_atom_sites_solution_primary direct
_atom_sites_solution_secondary difmap
_audit_creation_method SHELXL-97
_cell_angle_alpha 90.00
_cell_angle_beta 90.00
_cell_angle_gamma 90.00
_cell_formula_units_Z 4
_cell_length_a 11.2355(10)
_cell_length_b 11.2355(10)
_cell_length_c 32.768(3)
_cell_measurement_reflns_used 4897
_cell_measurement_temperature 110(2)
_cell_measurement_theta_max 46.694
_cell_measurement_theta_min 5.119
_cell_volume 4136.5(6)
_computing_cell_refinement APEX
_computing_data_collection APEX
_computing_data_reduction APEX
_computing_structure_refinement 'SHELXL-97 (Sheldrick, 1997)'
_computing_structure_solution 'SHELXS-97 (Sheldrick, 1990)'
_diffrn_ambient_temperature 110(2)
_diffrn_measured_fraction_theta_full 0.992
_diffrn_measured_fraction_theta_max 0.992
_diffrn_measurement_device_type 'CCD area detector'
_diffrn_measurement_method 'phi and omega scans'
_diffrn_radiation_monochromator graphite
_diffrn_radiation_source 'fine-focus sealed tube'
_diffrn_radiation_type MoK\a
_diffrn_radiation_wavelength 0.71073
_diffrn_reflns_av_R_equivalents 0.0836
_diffrn_reflns_av_sigmaI/netI 0.1269
_diffrn_reflns_limit_h_max 13
_diffrn_reflns_limit_h_min -13
_diffrn_reflns_limit_k_max 14
_diffrn_reflns_limit_k_min -14
_diffrn_reflns_limit_l_max 43
_diffrn_reflns_limit_l_min -37
_diffrn_reflns_number 30058
_diffrn_reflns_theta_full 28.45
_diffrn_reflns_theta_max 28.45
_diffrn_reflns_theta_min 1.81
_exptl_absorpt_coefficient_mu 0.426
_exptl_absorpt_correction_type none
_exptl_crystal_colour black
_exptl_crystal_density_diffrn 1.392
_exptl_crystal_density_method 'not measured'
_exptl_crystal_description needle
_exptl_crystal_F_000 1812
_exptl_crystal_size_max 0.35
_exptl_crystal_size_mid 0.08
_exptl_crystal_size_min 0.06
_refine_diff_density_max 0.528
_refine_diff_density_min -0.576
_refine_diff_density_rms 0.160
_refine_ls_abs_structure_details 'Flack H D (1983), Acta Cryst. A39, 876-881'
_refine_ls_abs_structure_Flack -0.04(3)
_refine_ls_extinction_method none
_refine_ls_goodness_of_fit_ref 1.000
_refine_ls_hydrogen_treatment constr
_refine_ls_matrix_type full
_refine_ls_number_parameters 543
_refine_ls_number_reflns 9663
_refine_ls_number_restraints 1
_refine_ls_restrained_S_all 1.000
_refine_ls_R_factor_all 0.0775
_refine_ls_R_factor_gt 0.0447
_refine_ls_shift/su_max 0.000
_refine_ls_shift/su_mean 0.000
_refine_ls_structure_factor_coef Fsqd
_refine_ls_weighting_details 'calc w=1/[\s^2^(Fo^2^)+(0.0362P)^2^+0.0000P] where P=(Fo^2^+2Fc^2^)/3'
_refine_ls_weighting_scheme calc
_refine_ls_wR_factor_gt 0.0761
_refine_ls_wR_factor_ref 0.1073
_reflns_number_gt 6590
_reflns_number_total 9663
_reflns_threshold_expression >2sigma(I)
_cod_data_source_file ic9020349_si_003.cif
_cod_data_source_block platon
_cod_depositor_comments
;
The following automatic conversions were performed:

'_symmetry_cell_setting' value 'Tetragonal' changed to 'tetragonal'
according to the built-in table from CIF Core dictionary named
'cif_core.dic' version 2.4.1 from 2010-06-29.

Automatic conversion script
Id: cif_fix_values 1646 2011-03-28 12:23:43Z adriana 
;
_cod_database_code 4314579

loop_
_symmetry_equiv_pos_as_xyz
'x, y, z'
'-y, x, z+3/4'
'-x, -y, z+1/2'
'y, -x, z+1/4'

loop_
_atom_site_label
_atom_site_type_symbol
_atom_site_fract_x
_atom_site_fract_y
_atom_site_fract_z
_atom_site_U_iso_or_equiv
_atom_site_adp_type
_atom_site_occupancy
_atom_site_symmetry_multiplicity
_atom_site_calc_flag
_atom_site_refinement_flags
_atom_site_disorder_assembly
_atom_site_disorder_group
Ru1 Ru 0.93970(3) 0.08121(3) 0.036999(15) 0.02012(10) Uani 1 1 d . . .
B1 B 0.6528(5) 0.4116(5) 0.13316(18) 0.0214(13) Uani 1 1 d . . .
N1 N 1.0916(3) 0.1812(4) 0.02581(13) 0.0212(10) Uani 1 1 d . . .
N2 N 0.9799(4) -0.0507(4) -0.00809(14) 0.0229(11) Uani 1 1 d . . .
N3 N 0.8548(3) 0.1447(3) -0.01440(12) 0.0188(9) Uani 1 1 d . . .
N4 N 0.7964(3) -0.0188(4) 0.05529(14) 0.0244(11) Uani 1 1 d . . .
N5 N 1.0104(4) -0.0139(4) 0.08390(13) 0.0229(11) Uani 1 1 d . . .
N6 N 0.7320(4) 0.5919(4) 0.18405(15) 0.0314(12) Uani 1 1 d . . .
O1 O 0.9622(4) 0.6254(4) 0.21450(17) 0.0621(14) Uani 1 1 d . . .
H1 H 0.8915 0.6273 0.2083 0.075 Uiso 1 1 calc R . .
C1 C 1.1848(5) 0.1471(5) 0.00256(17) 0.0284(13) Uani 1 1 d . . .
H1A H 1.1824 0.0727 -0.0098 0.034 Uiso 1 1 calc R . .
C2 C 1.2827(5) 0.2175(5) -0.00354(17) 0.0310(14) Uani 1 1 d . . .
H2A H 1.3435 0.1921 -0.0207 0.037 Uiso 1 1 calc R . .
C3 C 1.2906(4) 0.3251(5) 0.01566(17) 0.0301(13) Uani 1 1 d . . .
H3A H 1.3573 0.3731 0.0123 0.036 Uiso 1 1 calc R . .
C4 C 1.1976(4) 0.3609(4) 0.04016(18) 0.0235(11) Uani 1 1 d . . .
H4A H 1.2022 0.4333 0.0538 0.028 Uiso 1 1 calc R . .
C5 C 1.0971(4) 0.2905(4) 0.04479(15) 0.0207(12) Uani 1 1 d . . .
C6 C 0.9910(4) 0.3195(4) 0.06776(16) 0.0203(11) Uani 1 1 d . . .
C7 C 0.9018(4) 0.2301(4) 0.07146(16) 0.0206(11) Uani 1 1 d . . .
C8 C 0.7997(4) 0.2616(4) 0.09291(15) 0.0189(11) Uani 1 1 d . . .
H8A H 0.7422 0.2031 0.0967 0.023 Uiso 1 1 calc R . .
C9 C 0.7765(4) 0.3748(4) 0.10923(15) 0.0217(12) Uani 1 1 d . . .
C10 C 0.8692(4) 0.4582(4) 0.10420(16) 0.0259(12) Uani 1 1 d . . .
H10A H 0.8588 0.5343 0.1148 0.031 Uiso 1 1 calc R . .
C11 C 0.9726(4) 0.4331(4) 0.08473(17) 0.0257(12) Uani 1 1 d . . .
H11A H 1.0315 0.4910 0.0826 0.031 Uiso 1 1 calc R . .
C12 C 0.5962(4) 0.2897(4) 0.15423(16) 0.0216(12) Uani 1 1 d . . .
C13 C 0.6280(4) 0.2495(5) 0.19359(17) 0.0252(12) Uani 1 1 d . . .
C14 C 0.5774(4) 0.1472(5) 0.20979(16) 0.0285(13) Uani 1 1 d . . .
H14A H 0.5947 0.1277 0.2367 0.034 Uiso 1 1 calc R . .
C15 C 0.5029(5) 0.0732(5) 0.18818(18) 0.0301(13) Uani 1 1 d . . .
C16 C 0.4779(4) 0.1069(5) 0.14819(18) 0.0296(13) Uani 1 1 d . . .
H16A H 0.4322 0.0569 0.1319 0.036 Uiso 1 1 calc R . .
C17 C 0.5197(4) 0.2136(5) 0.13195(17) 0.0239(12) Uani 1 1 d . . .
C18 C 0.7225(5) 0.3104(5) 0.21914(17) 0.0337(14) Uani 1 1 d . . .
H18A H 0.7306 0.2695 0.2447 0.050 Uiso 1 1 calc R . .
H18B H 0.6996 0.3914 0.2240 0.050 Uiso 1 1 calc R . .
H18C H 0.7970 0.3087 0.2049 0.050 Uiso 1 1 calc R . .
C19 C 0.4539(5) -0.0418(5) 0.2047(2) 0.0429(16) Uani 1 1 d . . .
H19A H 0.4790 -0.0517 0.2325 0.064 Uiso 1 1 calc R . .
H19B H 0.4829 -0.1070 0.1886 0.064 Uiso 1 1 calc R . .
H19C H 0.3685 -0.0400 0.2035 0.064 Uiso 1 1 calc R . .
C20 C 0.4794(5) 0.2385(5) 0.08870(16) 0.0299(13) Uani 1 1 d . . .
H20A H 0.4283 0.1754 0.0796 0.045 Uiso 1 1 calc R . .
H20B H 0.5476 0.2434 0.0711 0.045 Uiso 1 1 calc R . .
H20C H 0.4368 0.3126 0.0879 0.045 Uiso 1 1 calc R . .
C21 C 0.5494(4) 0.4903(4) 0.10809(16) 0.0226(12) Uani 1 1 d . . .
C22 C 0.5484(4) 0.5140(4) 0.06537(17) 0.0218(11) Uani 1 1 d . . .
C23 C 0.4575(4) 0.5800(4) 0.04775(16) 0.0266(14) Uani 1 1 d . . .
H23A H 0.4595 0.5932 0.0197 0.032 Uiso 1 1 calc R . .
C24 C 0.3647(4) 0.6267(4) 0.06987(18) 0.0270(13) Uani 1 1 d . . .
C25 C 0.3647(4) 0.6043(4) 0.11122(18) 0.0286(13) Uani 1 1 d . . .
H25A H 0.3026 0.6338 0.1271 0.034 Uiso 1 1 calc R . .
C26 C 0.4544(4) 0.5392(4) 0.12999(17) 0.0256(13) Uani 1 1 d . . .
C27 C 0.6438(4) 0.4706(4) 0.03660(19) 0.0323(12) Uani 1 1 d . . .
H27A H 0.6256 0.4961 0.0093 0.048 Uiso 1 1 calc R . .
H27B H 0.6472 0.3852 0.0374 0.048 Uiso 1 1 calc R . .
H27C H 0.7193 0.5028 0.0447 0.048 Uiso 1 1 calc R . .
C28 C 0.2699(5) 0.6979(5) 0.04925(18) 0.0409(16) Uani 1 1 d . . .
H28A H 0.2129 0.7241 0.0691 0.061 Uiso 1 1 calc R . .
H28B H 0.2308 0.6495 0.0292 0.061 Uiso 1 1 calc R . .
H28C H 0.3051 0.7658 0.0362 0.061 Uiso 1 1 calc R . .
C29 C 0.4439(4) 0.5301(5) 0.17598(17) 0.0299(13) Uani 1 1 d . . .
H29A H 0.3725 0.5694 0.1848 0.045 Uiso 1 1 calc R . .
H29B H 0.5116 0.5674 0.1885 0.045 Uiso 1 1 calc R . .
H29C H 0.4410 0.4479 0.1838 0.045 Uiso 1 1 calc R . .
C30 C 1.0588(5) -0.1400(5) -0.00529(18) 0.0299(14) Uani 1 1 d . . .
H30A H 1.1035 -0.1470 0.0185 0.036 Uiso 1 1 calc R . .
C31 C 1.0766(5) -0.2220(5) -0.03604(19) 0.0357(15) Uani 1 1 d . . .
H31A H 1.1347 -0.2806 -0.0337 0.043 Uiso 1 1 calc R . .
C32 C 1.0058(5) -0.2146(5) -0.07033(18) 0.0310(14) Uani 1 1 d . . .
H32A H 1.0118 -0.2717 -0.0908 0.037 Uiso 1 1 calc R . .
C33 C 0.9272(5) -0.1234(4) -0.07396(17) 0.0279(13) Uani 1 1 d . . .
H33A H 0.8811 -0.1163 -0.0974 0.033 Uiso 1 1 calc R . .
C34 C 0.9156(4) -0.0409(4) -0.04284(17) 0.0230(12) Uani 1 1 d . . .
C35 C 0.8432(4) 0.0677(4) -0.04598(17) 0.0231(12) Uani 1 1 d . . .
C36 C 0.7722(4) 0.0927(5) -0.07949(17) 0.0280(13) Uani 1 1 d . . .
H36A H 0.7628 0.0365 -0.1001 0.034 Uiso 1 1 calc R . .
C37 C 0.7151(5) 0.2018(5) -0.08211(18) 0.0332(14) Uani 1 1 d . . .
H37A H 0.6656 0.2197 -0.1040 0.040 Uiso 1 1 calc R . .
C38 C 0.7342(5) 0.2832(5) -0.05121(18) 0.0307(13) Uani 1 1 d . . .
H38A H 0.7018 0.3592 -0.0528 0.037 Uiso 1 1 calc R . .
C39 C 0.8009(5) 0.2510(5) -0.01849(18) 0.0270(13) Uani 1 1 d . . .
H39A H 0.8100 0.3060 0.0025 0.032 Uiso 1 1 calc R . .
C40 C 1.1204(5) 0.0001(5) 0.10028(18) 0.0301(13) Uani 1 1 d . . .
H40A H 1.1673 0.0632 0.0914 0.036 Uiso 1 1 calc R . .
C41 C 1.1655(5) -0.0756(5) 0.12957(19) 0.0344(15) Uani 1 1 d . . .
H41A H 1.2416 -0.0637 0.1400 0.041 Uiso 1 1 calc R . .
C42 C 1.0967(5) -0.1692(5) 0.14336(19) 0.0396(16) Uani 1 1 d . . .
H42A H 1.1257 -0.2212 0.1630 0.048 Uiso 1 1 calc R . .
C43 C 0.9848(5) -0.1838(5) 0.12744(18) 0.0349(15) Uani 1 1 d . . .
H43A H 0.9376 -0.2469 0.1361 0.042 Uiso 1 1 calc R . .
C44 C 0.9419(5) -0.1049(4) 0.09855(17) 0.0248(13) Uani 1 1 d . . .
C45 C 0.8209(5) -0.1076(4) 0.08197(17) 0.0257(13) Uani 1 1 d . . .
C46 C 0.7315(5) -0.1865(5) 0.09412(18) 0.0353(15) Uani 1 1 d . . .
H46A H 0.7499 -0.2482 0.1120 0.042 Uiso 1 1 calc R . .
C47 C 0.6183(5) -0.1748(5) 0.08030(19) 0.0350(14) Uani 1 1 d . . .
H47A H 0.5589 -0.2266 0.0890 0.042 Uiso 1 1 calc R . .
C48 C 0.5931(5) -0.0841(5) 0.05307(18) 0.0344(15) Uani 1 1 d . . .
H48A H 0.5164 -0.0742 0.0429 0.041 Uiso 1 1 calc R . .
C49 C 0.6831(4) -0.0090(4) 0.04131(19) 0.0289(12) Uani 1 1 d . . .
H49A H 0.6657 0.0514 0.0229 0.035 Uiso 1 1 calc R . .
C50 C 0.6969(4) 0.5126(5) 0.16574(17) 0.0244(12) Uani 1 1 d . . .
C51 C 1.0132(5) 0.5204(6) 0.1998(2) 0.0518(18) Uani 1 1 d . . .
H51A H 1.0541 0.5365 0.1747 0.078 Uiso 1 1 calc R . .
H51B H 0.9519 0.4625 0.1951 0.078 Uiso 1 1 calc R . .
H51C H 1.0686 0.4902 0.2195 0.078 Uiso 1 1 calc R . .

loop_
_atom_site_aniso_label
_atom_site_aniso_U_11
_atom_site_aniso_U_22
_atom_site_aniso_U_33
_atom_site_aniso_U_23
_atom_site_aniso_U_13
_atom_site_aniso_U_12
Ru1 0.0219(2) 0.0220(2) 0.0164(2) -0.0012(2) -0.0016(2) 0.00063(18)
B1 0.022(3) 0.030(3) 0.012(3) 0.004(3) 0.003(3) -0.004(2)
N1 0.021(2) 0.028(2) 0.014(3) 0.0029(19) -0.0034(18) 0.0037(17)
N2 0.019(2) 0.022(2) 0.028(3) -0.003(2) -0.001(2) 0.0004(18)
N3 0.022(2) 0.025(2) 0.010(2) -0.0008(19) 0.0010(18) -0.0020(17)
N4 0.024(2) 0.025(2) 0.025(3) -0.007(2) -0.004(2) 0.0015(18)
N5 0.033(3) 0.024(2) 0.012(3) -0.001(2) 0.002(2) 0.005(2)
N6 0.031(3) 0.033(3) 0.031(3) -0.008(2) -0.001(2) 0.002(2)
O1 0.047(3) 0.047(3) 0.092(4) -0.016(3) -0.021(3) -0.004(2)
C1 0.030(3) 0.032(3) 0.023(4) -0.006(3) 0.003(3) 0.000(2)
C2 0.026(3) 0.042(3) 0.025(4) -0.007(3) 0.009(3) -0.001(2)
C3 0.022(3) 0.040(3) 0.028(4) 0.004(3) -0.005(2) -0.009(2)
C4 0.023(2) 0.027(2) 0.020(3) 0.000(3) -0.006(3) -0.0029(19)
C5 0.025(3) 0.026(3) 0.011(3) 0.003(2) -0.004(2) 0.004(2)
C6 0.020(3) 0.024(3) 0.017(3) 0.003(2) -0.001(2) 0.000(2)
C7 0.024(3) 0.026(3) 0.011(3) 0.003(2) -0.006(2) 0.004(2)
C8 0.024(3) 0.021(3) 0.011(3) 0.005(2) -0.002(2) 0.000(2)
C9 0.028(3) 0.024(3) 0.013(3) 0.005(2) -0.004(2) 0.000(2)
C10 0.034(3) 0.020(3) 0.024(3) -0.007(2) 0.003(3) -0.001(2)
C11 0.025(3) 0.020(3) 0.031(4) -0.003(2) 0.001(3) -0.010(2)
C12 0.018(3) 0.031(3) 0.016(3) -0.002(2) 0.006(2) 0.003(2)
C13 0.027(3) 0.032(3) 0.017(3) -0.001(3) 0.001(2) 0.006(2)
C14 0.035(3) 0.038(3) 0.013(3) 0.005(3) 0.007(2) 0.006(3)
C15 0.027(3) 0.035(3) 0.028(4) 0.006(3) 0.007(3) 0.000(2)
C16 0.028(3) 0.030(3) 0.031(4) 0.004(3) 0.000(3) -0.004(2)
C17 0.020(3) 0.033(3) 0.019(3) 0.004(2) 0.002(2) 0.000(2)
C18 0.039(3) 0.037(3) 0.025(4) 0.005(3) -0.004(3) 0.009(3)
C19 0.040(3) 0.045(4) 0.043(4) 0.015(3) 0.007(3) -0.008(3)
C20 0.038(3) 0.031(3) 0.021(3) 0.005(3) -0.003(3) -0.008(2)
C21 0.027(3) 0.020(3) 0.021(3) 0.004(2) -0.001(2) 0.000(2)
C22 0.027(3) 0.021(3) 0.018(3) 0.003(2) 0.004(2) -0.002(2)
C23 0.034(3) 0.027(3) 0.019(4) 0.003(2) -0.004(2) -0.001(2)
C24 0.022(3) 0.028(3) 0.031(4) -0.001(3) -0.002(3) 0.003(2)
C25 0.025(3) 0.031(3) 0.031(4) -0.001(3) 0.002(3) 0.003(2)
C26 0.023(3) 0.026(3) 0.027(4) -0.001(2) 0.002(3) -0.003(2)
C27 0.041(3) 0.037(3) 0.019(3) 0.004(3) -0.002(3) 0.001(2)
C28 0.039(3) 0.042(3) 0.042(5) 0.005(3) -0.006(3) 0.010(3)
C29 0.025(3) 0.036(3) 0.029(4) -0.006(3) 0.008(3) 0.000(2)
C30 0.028(3) 0.030(3) 0.031(4) 0.001(3) -0.007(3) 0.002(2)
C31 0.038(3) 0.030(3) 0.040(4) -0.004(3) -0.003(3) 0.006(3)
C32 0.041(3) 0.027(3) 0.025(4) -0.005(3) 0.009(3) -0.004(2)
C33 0.032(3) 0.032(3) 0.019(3) -0.002(3) 0.003(3) -0.009(2)
C34 0.023(3) 0.025(3) 0.020(3) 0.002(2) -0.002(3) -0.005(2)
C35 0.023(3) 0.027(3) 0.019(3) -0.001(2) 0.001(2) 0.000(2)
C36 0.029(3) 0.041(3) 0.014(3) -0.002(3) -0.005(2) -0.003(2)
C37 0.031(3) 0.045(4) 0.024(4) 0.002(3) -0.005(3) 0.003(3)
C38 0.033(3) 0.034(3) 0.025(4) 0.007(3) 0.000(3) 0.009(2)
C39 0.034(3) 0.028(3) 0.019(3) 0.001(3) 0.001(3) 0.004(2)
C40 0.029(3) 0.036(3) 0.026(4) -0.004(3) -0.001(3) 0.000(2)
C41 0.033(3) 0.041(3) 0.029(4) 0.005(3) -0.007(3) 0.006(3)
C42 0.053(4) 0.041(4) 0.025(4) 0.004(3) -0.007(3) 0.015(3)
C43 0.047(4) 0.028(3) 0.030(4) 0.003(3) 0.007(3) 0.010(3)
C44 0.036(3) 0.025(3) 0.013(3) -0.003(2) 0.001(3) 0.003(2)
C45 0.032(3) 0.022(3) 0.023(3) -0.001(2) 0.001(3) -0.001(2)
C46 0.055(4) 0.023(3) 0.028(4) -0.001(3) 0.005(3) -0.004(3)
C47 0.037(3) 0.029(3) 0.038(4) -0.006(3) 0.008(3) -0.010(2)
C48 0.027(3) 0.037(3) 0.040(4) -0.008(3) 0.000(3) -0.005(2)
C49 0.030(3) 0.029(3) 0.028(4) -0.007(3) -0.003(3) 0.001(2)
C50 0.022(3) 0.029(3) 0.022(3) 0.003(3) 0.002(2) 0.005(2)
C51 0.041(4) 0.048(4) 0.067(5) 0.000(4) -0.009(4) -0.007(3)

loop_
_atom_type_symbol
_atom_type_description
_atom_type_scat_dispersion_real
_atom_type_scat_dispersion_imag
_atom_type_scat_source
C C 0.0033 0.0016 'International Tables Vol C Tables 4.2.6.8 and 6.1.1.4'
H H 0.0000 0.0000 'International Tables Vol C Tables 4.2.6.8 and 6.1.1.4'
B B 0.0013 0.0007 'International Tables Vol C Tables 4.2.6.8 and 6.1.1.4'
N N 0.0061 0.0033 'International Tables Vol C Tables 4.2.6.8 and 6.1.1.4'
Ru Ru -1.2594 0.8363 'International Tables Vol C Tables 4.2.6.8 and 6.1.1.4'
O O 0.0106 0.0060 'International Tables Vol C Tables 4.2.6.8 and 6.1.1.4'

loop_
_geom_angle_atom_site_label_1
_geom_angle_atom_site_label_2
_geom_angle_atom_site_label_3
_geom_angle
_geom_angle_site_symmetry_1
_geom_angle_site_symmetry_3
_geom_angle_publ_flag
N5 Ru1 N4 78.33(17) . . ?
N5 Ru1 C7 95.33(18) . . ?
N4 Ru1 C7 97.02(18) . . ?
N5 Ru1 N3 168.34(17) . . ?
N4 Ru1 N3 93.73(16) . . ?
C7 Ru1 N3 94.09(17) . . ?
N5 Ru1 N1 95.56(16) . . ?
N4 Ru1 N1 173.03(18) . . ?
C7 Ru1 N1 80.08(17) . . ?
N3 Ru1 N1 92.81(15) . . ?
N5 Ru1 N2 94.33(15) . . ?
N4 Ru1 N2 89.32(15) . . ?
C7 Ru1 N2 169.35(18) . . ?
N3 Ru1 N2 76.89(16) . . ?
N1 Ru1 N2 94.53(16) . . ?
C50 B1 C9 103.2(4) . . ?
C50 B1 C12 114.6(4) . . ?
C9 B1 C12 108.3(4) . . ?
C50 B1 C21 99.4(4) . . ?
C9 B1 C21 118.9(4) . . ?
C12 B1 C21 112.0(4) . . ?
C1 N1 C5 118.2(4) . . ?
C1 N1 Ru1 125.7(3) . . ?
C5 N1 Ru1 116.1(3) . . ?
C30 N2 C34 118.1(5) . . ?
C30 N2 Ru1 127.6(4) . . ?
C34 N2 Ru1 114.3(3) . . ?
C39 N3 C35 116.6(4) . . ?
C39 N3 Ru1 126.6(4) . . ?
C35 N3 Ru1 116.6(3) . . ?
C45 N4 C49 117.9(4) . . ?
C45 N4 Ru1 115.6(3) . . ?
C49 N4 Ru1 126.3(4) . . ?
C40 N5 C44 117.4(5) . . ?
C40 N5 Ru1 126.4(4) . . ?
C44 N5 Ru1 116.1(3) . . ?
N1 C1 C2 122.8(5) . . ?
C3 C2 C1 119.8(5) . . ?
C2 C3 C4 118.5(5) . . ?
C3 C4 C5 121.0(5) . . ?
N1 C5 C4 119.7(4) . . ?
N1 C5 C6 113.5(4) . . ?
C4 C5 C6 126.8(4) . . ?
C11 C6 C7 120.2(4) . . ?
C11 C6 C5 122.1(4) . . ?
C7 C6 C5 117.7(4) . . ?
C8 C7 C6 116.3(4) . . ?
C8 C7 Ru1 130.8(4) . . ?
C6 C7 Ru1 112.3(3) . . ?
C7 C8 C9 125.2(5) . . ?
C8 C9 C10 114.9(4) . . ?
C8 C9 B1 124.4(4) . . ?
C10 C9 B1 120.8(4) . . ?
C11 C10 C9 123.4(4) . . ?
C10 C11 C6 120.0(4) . . ?
C13 C12 C17 115.5(5) . . ?
C13 C12 B1 123.1(5) . . ?
C17 C12 B1 121.1(4) . . ?
C14 C13 C12 120.7(5) . . ?
C14 C13 C18 116.7(5) . . ?
C12 C13 C18 122.5(5) . . ?
C15 C14 C13 123.6(5) . . ?
C14 C15 C16 116.2(5) . . ?
C14 C15 C19 123.8(5) . . ?
C16 C15 C19 119.9(5) . . ?
C17 C16 C15 121.7(5) . . ?
C16 C17 C12 121.8(5) . . ?
C16 C17 C20 114.6(5) . . ?
C12 C17 C20 123.6(5) . . ?
C26 C21 C22 115.1(4) . . ?
C26 C21 B1 119.0(5) . . ?
C22 C21 B1 125.9(4) . . ?
C23 C22 C21 121.0(5) . . ?
C23 C22 C27 115.8(5) . . ?
C21 C22 C27 123.2(5) . . ?
C24 C23 C22 122.9(5) . . ?
C23 C24 C25 116.7(5) . . ?
C23 C24 C28 120.5(5) . . ?
C25 C24 C28 122.8(5) . . ?
C24 C25 C26 122.1(5) . . ?
C25 C26 C21 122.2(5) . . ?
C25 C26 C29 114.8(5) . . ?
C21 C26 C29 122.9(5) . . ?
N2 C30 C31 123.1(5) . . ?
C32 C31 C30 118.1(5) . . ?
C33 C32 C31 119.5(5) . . ?
C32 C33 C34 120.2(5) . . ?
N2 C34 C33 121.0(5) . . ?
N2 C34 C35 115.0(5) . . ?
C33 C34 C35 123.8(5) . . ?
N3 C35 C36 122.1(5) . . ?
N3 C35 C34 115.0(5) . . ?
C36 C35 C34 122.8(5) . . ?
C35 C36 C37 119.6(5) . . ?
C38 C37 C36 117.9(5) . . ?
C39 C38 C37 119.2(5) . . ?
N3 C39 C38 124.3(5) . . ?
N5 C40 C41 122.6(5) . . ?
C40 C41 C42 119.4(5) . . ?
C43 C42 C41 118.7(5) . . ?
C42 C43 C44 120.2(6) . . ?
N5 C44 C43 121.6(5) . . ?
N5 C44 C45 114.0(4) . . ?
C43 C44 C45 124.4(5) . . ?
N4 C45 C46 120.3(5) . . ?
N4 C45 C44 114.4(4) . . ?
C46 C45 C44 125.1(5) . . ?
C47 C46 C45 121.1(5) . . ?
C46 C47 C48 118.6(5) . . ?
C49 C48 C47 118.8(5) . . ?
N4 C49 C48 123.2(5) . . ?
N6 C50 B1 170.8(5) . . ?

loop_
_geom_bond_atom_site_label_1
_geom_bond_atom_site_label_2
_geom_bond_distance
_geom_bond_site_symmetry_2
_geom_bond_publ_flag
Ru1 N5 2.033(4) . ?
Ru1 N4 2.053(4) . ?
Ru1 C7 2.062(5) . ?
Ru1 N3 2.063(4) . ?
Ru1 N1 2.076(4) . ?
Ru1 N2 2.141(4) . ?
B1 C50 1.635(8) . ?
B1 C9 1.648(7) . ?
B1 C12 1.659(7) . ?
B1 C21 1.675(7) . ?
N1 C1 1.350(6) . ?
N1 C5 1.378(6) . ?
N2 C30 1.342(6) . ?
N2 C34 1.353(7) . ?
N3 C39 1.346(6) . ?
N3 C35 1.355(6) . ?
N4 C45 1.354(6) . ?
N4 C49 1.357(6) . ?
N5 C40 1.357(6) . ?
N5 C44 1.366(6) . ?
N6 C50 1.145(6) . ?
O1 C51 1.397(7) . ?
C1 C2 1.369(7) . ?
C2 C3 1.365(7) . ?
C3 C4 1.378(7) . ?
C4 C5 1.387(6) . ?
C5 C6 1.447(6) . ?
C6 C11 1.408(7) . ?
C6 C7 1.424(6) . ?
C7 C8 1.392(7) . ?
C8 C9 1.404(6) . ?
C9 C10 1.411(6) . ?
C10 C11 1.355(7) . ?
C12 C13 1.413(7) . ?
C12 C17 1.415(7) . ?
C13 C14 1.387(7) . ?
C13 C18 1.515(7) . ?
C14 C15 1.376(7) . ?
C15 C16 1.392(7) . ?
C15 C19 1.505(7) . ?
C16 C17 1.393(7) . ?
C17 C20 1.514(7) . ?
C21 C26 1.399(7) . ?
C21 C22 1.425(7) . ?
C22 C23 1.388(6) . ?
C22 C27 1.509(7) . ?
C23 C24 1.374(7) . ?
C24 C25 1.378(7) . ?
C24 C28 1.494(7) . ?
C25 C26 1.389(7) . ?
C26 C29 1.515(7) . ?
C30 C31 1.380(8) . ?
C31 C32 1.379(8) . ?
C32 C33 1.358(7) . ?
C33 C34 1.384(7) . ?
C34 C35 1.469(7) . ?
C35 C36 1.386(7) . ?
C36 C37 1.386(7) . ?
C37 C38 1.381(8) . ?
C38 C39 1.357(7) . ?
C40 C41 1.379(7) . ?
C41 C42 1.381(8) . ?
C42 C43 1.371(8) . ?
C43 C44 1.383(7) . ?
C44 C45 1.465(7) . ?
C45 C46 1.398(7) . ?
C46 C47 1.356(8) . ?
C47 C48 1.384(8) . ?
C48 C49 1.373(6) . ?
